data_7121729
loop_
_publ_author_name
'Hanke, Felix'
'Pugh, Chloe J.'
'Kay, Ellis F.'
'Taylor, Joshua B.'
'Todd, Stephen M.'
'Robertson, Craig M.'
'Slater, Benjamin J.'
'Steiner, Alexander'

_publ_section_title
;
 The simplest supramolecular helix.
;
_journal_issue 47
_journal_name_full 'Chemical communications (Cambridge, England)'
_journal_page_first 6012
_journal_page_last 6015
_journal_paper_doi 10.1039/c8cc03295e
_journal_volume 54
_journal_year 2018
_chemical_formula_moiety 'C5 H13 N'
_chemical_formula_sum 'C5 H13 N'
_chemical_formula_weight 87.16
_chemical_name_common ethylisopropylamine
_chemical_name_systematic ethylisopropylamine
_space_group_crystal_system monoclinic
_space_group_IT_number 14
_space_group_name_Hall '-P 2yn'
_space_group_name_H-M_alt 'P 1 21/n 1'
_symmetry_space_group_name_Hall '-P 2yn'
_symmetry_space_group_name_H-M 'P 1 21/n 1'
_audit_block_doi 10.5517/ccdc.csd.cc1z9pwv
_audit_creation_method SHELXL-2014/7
_audit_update_record
;
2018-02-28 deposited with the CCDC.
2018-05-24 downloaded from the CCDC.
;
_cell_angle_alpha 90
_cell_angle_beta 99.55(3)
_cell_angle_gamma 90
_cell_formula_units_Z 8
_cell_length_a 8.933(18)
_cell_length_b 9.062(19)
_cell_length_c 15.56(3)
_cell_measurement_reflns_used 1747
_cell_measurement_temperature 100(2)
_cell_measurement_theta_max 51.879
_cell_measurement_theta_min 4.936
_cell_volume 1242(4)
_computing_cell_refinement 'Bruker Apex'
_computing_data_collection 'Bruker Apex'
_computing_data_reduction 'Bruker Apex'
_computing_structure_refinement 'SHELXL-2014/7 (Sheldrick, 2014)'
_diffrn_ambient_temperature 100(2)
_diffrn_measured_fraction_theta_full 0.905
_diffrn_measured_fraction_theta_max 0.903
_diffrn_measurement_device_type 'Bruker Smart Apex'
_diffrn_measurement_method \w-scans
_diffrn_radiation_type MoK\a
_diffrn_radiation_wavelength 0.71073
_diffrn_reflns_av_R_equivalents 0.0771
_diffrn_reflns_av_unetI/netI 0.0778
_diffrn_reflns_Laue_measured_fraction_full 0.905
_diffrn_reflns_Laue_measured_fraction_max 0.903
_diffrn_reflns_limit_h_max 10
_diffrn_reflns_limit_h_min -6
_diffrn_reflns_limit_k_max 10
_diffrn_reflns_limit_k_min -6
_diffrn_reflns_limit_l_max 15
_diffrn_reflns_limit_l_min -18
_diffrn_reflns_number 7936
_diffrn_reflns_point_group_measured_fraction_full 0.905
_diffrn_reflns_point_group_measured_fraction_max 0.903
_diffrn_reflns_theta_full 25.242
_diffrn_reflns_theta_max 25.515
_diffrn_reflns_theta_min 2.468
_diffrn_source sealed-tube
_exptl_absorpt_coefficient_mu 0.055
_exptl_absorpt_correction_T_max 0.7454
_exptl_absorpt_correction_T_min 0.5852
_exptl_absorpt_correction_type multi-scan
_exptl_absorpt_process_details SADABS
_exptl_crystal_colour colourless
_exptl_crystal_density_diffrn 0.932
_exptl_crystal_description cylinder
_exptl_crystal_F_000 400
_exptl_crystal_recrystallization_method 'From the Melt'
_exptl_crystal_size_rad 0.25
_refine_diff_density_max 0.206
_refine_diff_density_min -0.267
_refine_diff_density_rms 0.058
_refine_ls_extinction_method none
_refine_ls_goodness_of_fit_ref 1.067
_refine_ls_hydrogen_treatment mixed
_refine_ls_matrix_type full
_refine_ls_number_parameters 123
_refine_ls_number_reflns 2086
_refine_ls_number_restraints 0
_refine_ls_restrained_S_all 1.067
_refine_ls_R_factor_all 0.1402
_refine_ls_R_factor_gt 0.0832
_refine_ls_shift/su_max 0.000
_refine_ls_shift/su_mean 0.000
_refine_ls_structure_factor_coef Fsqd
_refine_ls_weighting_details 'w=1/[\s^2^(Fo^2^)+(0.0708P)^2^+3.4298P] where P=(Fo^2^+2Fc^2^)/3'
_refine_ls_weighting_scheme calc
_refine_ls_wR_factor_gt 0.2225
_refine_ls_wR_factor_ref 0.2534
_reflns_Friedel_coverage 0.000
_reflns_number_gt 1223
_reflns_number_total 2086
_reflns_threshold_expression 'I > 2\s(I)'
_cod_data_source_file c8cc03295e2.cif
_cod_data_source_block NEIPA100K_0m
_cod_depositor_comments 'Adding full bibliography for 7121726--7121736.cif.'
_cod_database_code 7121729
_shelx_shelxl_version_number 2014/7
_shelx_space_group_comment
;
The symmetry employed for this shelxl refinement is uniquely defined
by the following loop, which should always be used as a source of
symmetry information in preference to the above space-group names.
They are only intended as comments.
;

loop_
_space_group_symop_operation_xyz
'x, y, z'
'-x+1/2, y+1/2, -z+1/2'
'-x, -y, -z'
'x-1/2, -y-1/2, z-1/2'

loop_
_atom_site_label
_atom_site_type_symbol
_atom_site_fract_x
_atom_site_fract_y
_atom_site_fract_z
_atom_site_U_iso_or_equiv
_atom_site_adp_type
_atom_site_occupancy
_atom_site_site_symmetry_order
_atom_site_calc_flag
_atom_site_refinement_flags_posn
_atom_site_refinement_flags_adp
N1 N 0.1785(3) 0.2288(5) 0.1314(2) 0.0278(9) Uani 1 1 d . .
H1 H 0.159(4) 0.187(5) 0.180(2) 0.010(9) Uiso 1 1 d . .
C11 C 0.0385(4) 0.2902(6) 0.0824(3) 0.0314(12) Uani 1 1 d . .
H11A H -0.0328 0.2090 0.0622 0.038 Uiso 1 1 calc R U
H11B H 0.0616 0.3430 0.0305 0.038 Uiso 1 1 calc R U
C12 C -0.0360(5) 0.3969(6) 0.1392(3) 0.0361(12) Uani 1 1 d . .
H12A H -0.1328 0.4316 0.1065 0.054 Uiso 1 1 calc R U
H12B H 0.0313 0.4814 0.1553 0.054 Uiso 1 1 calc R U
H12C H -0.0541 0.3459 0.1921 0.054 Uiso 1 1 calc R U
C13 C 0.2559(5) 0.1261(6) 0.0808(3) 0.0316(12) Uani 1 1 d . .
H13 H 0.1785 0.0608 0.0459 0.038 Uiso 1 1 calc R U
C14 C 0.3648(5) 0.0318(6) 0.1424(3) 0.0358(12) Uani 1 1 d . .
H14A H 0.3091 -0.0204 0.1823 0.054 Uiso 1 1 calc R U
H14B H 0.4427 0.0947 0.1759 0.054 Uiso 1 1 calc R U
H14C H 0.4133 -0.0401 0.1088 0.054 Uiso 1 1 calc R U
C15 C 0.3400(5) 0.2100(6) 0.0193(3) 0.0398(13) Uani 1 1 d . .
H15A H 0.2682 0.2720 -0.0194 0.060 Uiso 1 1 calc R U
H15B H 0.3879 0.1398 -0.0157 0.060 Uiso 1 1 calc R U
H15C H 0.4181 0.2723 0.0530 0.060 Uiso 1 1 calc R U
N2 N 0.0645(4) 0.0106(5) 0.2927(2) 0.0281(9) Uani 1 1 d . .
H2 H 0.147(5) -0.054(6) 0.308(3) 0.039(13) Uiso 1 1 d . .
C21 C 0.0348(4) 0.0911(6) 0.3694(3) 0.0306(11) Uani 1 1 d . .
H21A H -0.0229 0.0273 0.4039 0.037 Uiso 1 1 calc R U
H21B H -0.0278 0.1791 0.3507 0.037 Uiso 1 1 calc R U
C22 C 0.1822(5) 0.1387(6) 0.4255(3) 0.0348(12) Uani 1 1 d . .
H22A H 0.1597 0.1968 0.4750 0.052 Uiso 1 1 calc R U
H22B H 0.2409 0.1989 0.3907 0.052 Uiso 1 1 calc R U
H22C H 0.2411 0.0512 0.4471 0.052 Uiso 1 1 calc R U
C23 C -0.0653(4) -0.0767(5) 0.2498(3) 0.0301(11) Uani 1 1 d . .
H23 H -0.0988 -0.1440 0.2939 0.036 Uiso 1 1 calc R U
C24 C -0.0138(5) -0.1694(6) 0.1795(3) 0.0355(12) Uani 1 1 d . .
H24A H 0.0769 -0.2254 0.2044 0.053 Uiso 1 1 calc R U
H24B H 0.0102 -0.1050 0.1330 0.053 Uiso 1 1 calc R U
H24C H -0.0949 -0.2378 0.1554 0.053 Uiso 1 1 calc R U
C25 C -0.1972(4) 0.0219(6) 0.2126(3) 0.0378(13) Uani 1 1 d . .
H25A H -0.2275 0.0813 0.2595 0.057 Uiso 1 1 calc R U
H25B H -0.2830 -0.0391 0.1858 0.057 Uiso 1 1 calc R U
H25C H -0.1665 0.0873 0.1685 0.057 Uiso 1 1 calc R U

loop_
_atom_site_aniso_label
_atom_site_aniso_U_11
_atom_site_aniso_U_22
_atom_site_aniso_U_33
_atom_site_aniso_U_23
_atom_site_aniso_U_13
_atom_site_aniso_U_12
N1 0.0199(16) 0.033(3) 0.0300(19) 0.0003(18) 0.0035(14) 0.0023(16)
C11 0.023(2) 0.037(4) 0.032(2) 0.000(2) -0.0006(16) 0.003(2)
C12 0.028(2) 0.036(4) 0.043(2) -0.002(2) 0.0009(18) 0.003(2)
C13 0.027(2) 0.033(3) 0.034(2) -0.005(2) 0.0047(17) -0.001(2)
C14 0.025(2) 0.038(4) 0.044(3) -0.003(2) 0.0050(18) 0.003(2)
C15 0.037(2) 0.048(4) 0.036(2) -0.007(2) 0.0110(19) -0.004(2)
N2 0.0207(17) 0.030(3) 0.0339(19) 0.0013(17) 0.0050(14) -0.0011(17)
C21 0.025(2) 0.031(3) 0.036(2) -0.002(2) 0.0069(17) -0.001(2)
C22 0.030(2) 0.032(3) 0.041(2) -0.002(2) 0.0030(18) 0.000(2)
C23 0.024(2) 0.029(3) 0.037(2) -0.001(2) 0.0036(16) -0.0056(19)
C24 0.028(2) 0.036(4) 0.041(2) 0.000(2) 0.0016(18) -0.002(2)
C25 0.023(2) 0.038(4) 0.051(3) 0.002(2) 0.0021(19) 0.002(2)

loop_
_atom_type_symbol
_atom_type_description
_atom_type_scat_dispersion_real
_atom_type_scat_dispersion_imag
_atom_type_scat_source
C C 0.0033 0.0016 'International Tables Vol C Tables 4.2.6.8 and 6.1.1.4'
H H 0.0000 0.0000 'International Tables Vol C Tables 4.2.6.8 and 6.1.1.4'
N N 0.0061 0.0033 'International Tables Vol C Tables 4.2.6.8 and 6.1.1.4'

loop_
_citation_id
_citation_doi
_citation_year
1 10.1039/C8CC03295E 2018

loop_
_geom_angle_atom_site_label_1
_geom_angle_atom_site_label_2
_geom_angle_atom_site_label_3
_geom_angle
C11 N1 C13 113.6(3)
N1 C11 C12 110.8(4)
N1 C13 C14 109.3(4)
N1 C13 C15 110.4(5)
C14 C13 C15 110.4(4)
C21 N2 C23 113.8(3)
N2 C21 C22 110.8(3)
N2 C23 C24 108.4(4)
N2 C23 C25 111.2(4)
C24 C23 C25 111.3(4)

loop_
_geom_bond_atom_site_label_1
_geom_bond_atom_site_label_2
_geom_bond_distance
N1 C11 1.462(5)
N1 C13 1.465(6)
C11 C12 1.534(7)
C13 C14 1.512(6)
C13 C15 1.515(7)
N2 C21 1.459(6)
N2 C23 1.470(6)
C21 C22 1.517(6)
C23 C24 1.510(7)
C23 C25 1.515(6)

loop_
_geom_hbond_atom_site_label_D
_geom_hbond_atom_site_label_H
_geom_hbond_atom_site_label_A
_geom_hbond_distance_DH
_geom_hbond_distance_HA
_geom_hbond_distance_DA
_geom_hbond_angle_DHA
_geom_hbond_site_symmetry_A
N1 H1 N2 0.89(4) 2.61(4) 3.477(7) 164(3) .
N2 H2 N1 0.94(5) 2.59(5) 3.505(7) 165(4) 2_545
